data_7054660
loop_
_publ_author_name
'Karmakar, Anirban'
'Guedes da Silva, M. F\'atima C.'
'Hazra, Susanta'
'Pombeiro, Armando J. L.'

_publ_section_title
;
 Zinc amidoisophthalate complexes and their catalytic application in the
 diastereoselective Henry reaction
;
_journal_issue 4
_journal_name_full 'New J. Chem.'
_journal_page_first 3004
_journal_paper_doi 10.1039/C4NJ02371D
_journal_volume 39
_journal_year 2015
_chemical_formula_moiety 'C11 H15 N O8 Zn, H2 O'
_chemical_formula_sum 'C11 H17 N O9 Zn'
_chemical_formula_weight 372.62
_chemical_name_systematic
;
 ?
;
_space_group_crystal_system orthorhombic
_space_group_IT_number 61
_space_group_name_Hall '-P 2ac 2ab'
_space_group_name_H-M_alt 'P b c a'
_symmetry_space_group_name_Hall '-P 2ac 2ab'
_symmetry_space_group_name_H-M 'P b c a'
_atom_sites_solution_hydrogens mixed
_audit_creation_method SHELXL-2014
_audit_update_record
;
2014-12-17 deposited with the CCDC.
2015-02-05 downloaded from the CCDC.
;
_cell_angle_alpha 90
_cell_angle_beta 90
_cell_angle_gamma 90
_cell_formula_units_Z 8
_cell_length_a 12.3453(12)
_cell_length_b 12.0038(12)
_cell_length_c 20.971(2)
_cell_measurement_reflns_used 9940
_cell_measurement_temperature 296(2)
_cell_measurement_theta_max 26.37
_cell_measurement_theta_min 2.55
_cell_volume 3107.7(5)
_computing_publication_material 'WinGX publication routines (Farrugia, 1999)'
_computing_structure_refinement 'SHELXL-2014 (Sheldrick, 2014)'
_computing_structure_solution 'SIR97 (Giacovazzo et al, 1997)'
_diffrn_ambient_temperature 296(2)
_diffrn_measured_fraction_theta_full 1.000
_diffrn_measured_fraction_theta_max 0.999
_diffrn_measurement_device_type 'Bruker APEX-II PHOTON 100 detector'
_diffrn_measurement_method '\f and \w scans'
_diffrn_radiation_source 'fine-focus sealed tube'
_diffrn_radiation_type MoK\a
_diffrn_radiation_wavelength 0.71073
_diffrn_reflns_av_R_equivalents 0.0430
_diffrn_reflns_av_unetI/netI 0.0146
_diffrn_reflns_Laue_measured_fraction_full 1.000
_diffrn_reflns_Laue_measured_fraction_max 0.999
_diffrn_reflns_limit_h_max 15
_diffrn_reflns_limit_h_min -15
_diffrn_reflns_limit_k_max 15
_diffrn_reflns_limit_k_min -15
_diffrn_reflns_limit_l_max 26
_diffrn_reflns_limit_l_min -26
_diffrn_reflns_number 49680
_diffrn_reflns_point_group_measured_fraction_full 1.000
_diffrn_reflns_point_group_measured_fraction_max 0.999
_diffrn_reflns_theta_full 25.242
_diffrn_reflns_theta_max 26.406
_diffrn_reflns_theta_min 2.549
_exptl_absorpt_coefficient_mu 1.624
_exptl_absorpt_correction_T_max 0.71
_exptl_absorpt_correction_T_min 0.51
_exptl_absorpt_correction_type multi-scan
_exptl_absorpt_process_details SADABS
_exptl_crystal_colour colourless
_exptl_crystal_density_diffrn 1.593
_exptl_crystal_description needle
_exptl_crystal_F_000 1536
_exptl_crystal_size_max 0.350
_exptl_crystal_size_mid 0.280
_exptl_crystal_size_min 0.180
_refine_diff_density_max 0.857
_refine_diff_density_min -0.463
_refine_diff_density_rms 0.112
_refine_ls_extinction_method none
_refine_ls_goodness_of_fit_ref 1.056
_refine_ls_hydrogen_treatment mixed
_refine_ls_matrix_type full
_refine_ls_number_parameters 224
_refine_ls_number_reflns 3192
_refine_ls_number_restraints 8
_refine_ls_restrained_S_all 1.068
_refine_ls_R_factor_all 0.0518
_refine_ls_R_factor_gt 0.0422
_refine_ls_shift/su_max 0.002
_refine_ls_shift/su_mean 0.000
_refine_ls_structure_factor_coef Fsqd
_refine_ls_weighting_details 'w=1/[\s^2^(Fo^2^)+(0.0665P)^2^+4.1639P] where P=(Fo^2^+2Fc^2^)/3'
_refine_ls_weighting_scheme calc
_refine_ls_wR_factor_gt 0.1108
_refine_ls_wR_factor_ref 0.1186
_reflns_Friedel_coverage 0.000
_reflns_number_gt 2665
_reflns_number_total 3192
_reflns_threshold_expression 'I > 2\s(I)'
_cod_data_source_file c4nj02371d2.cif
_cod_data_source_block compound1
_cod_depositor_comments 'Adding full bibliography for 7054660--7054663.cif.'
_cod_database_code 7054660
_shelx_space_group_comment
;
The symmetry employed for this shelxl refinement is uniquely defined
by the following loop, which should always be used as a source of
symmetry information in preference to the above space-group names.
They are only intended as comments.
;
_shelx_estimated_absorpt_t_min 0.600
_shelx_estimated_absorpt_t_max 0.759
_shelxl_version_number 2014-3

loop_
_space_group_symop_operation_xyz
'x, y, z'
'x+1/2, -y+1/2, -z'
'-x, y+1/2, -z+1/2'
'-x+1/2, -y, z+1/2'
'-x, -y, -z'
'-x-1/2, y-1/2, z'
'x, -y-1/2, z-1/2'
'x-1/2, y, -z-1/2'

loop_
_atom_site_label
_atom_site_type_symbol
_atom_site_fract_x
_atom_site_fract_y
_atom_site_fract_z
_atom_site_U_iso_or_equiv
_atom_site_adp_type
_atom_site_occupancy
_atom_site_site_symmetry_order
_atom_site_calc_flag
_atom_site_refinement_flags_posn
_atom_site_refinement_flags_adp
Zn1 Zn 0.19978(3) 1.15139(3) 0.71527(2) 0.02981(14) Uani 1 1 d . .
O9 O 0.5779(2) 0.0343(3) 0.28679(12) 0.0557(7) Uani 1 1 d D .
O1 O 0.24642(18) 1.05027(17) 0.64457(8) 0.0315(4) Uani 1 1 d . .
O2 O 0.17391(19) 1.18725(19) 0.58839(10) 0.0385(5) Uani 1 1 d . .
O3 O 0.3574(3) 1.27519(19) 0.38181(12) 0.0671(9) Uani 1 1 d . .
O4 O 0.39370(18) 1.13172(18) 0.31948(9) 0.0365(5) Uani 1 1 d . .
O5 O 0.5080(2) 0.79174(19) 0.38024(11) 0.0501(6) Uani 1 1 d . .
O8 O 0.2901(2) 1.2899(2) 0.70346(14) 0.0550(7) Uani 1 1 d D .
O7 O 0.0409(2) 1.1745(3) 0.73097(17) 0.0647(8) Uani 1 1 d D .
O6 O 0.2547(2) 1.0677(2) 0.79267(12) 0.0504(6) Uani 1 1 d D .
N1 N 0.42258(19) 0.80460(19) 0.47638(11) 0.0270(5) Uani 1 1 d . .
H1N H 0.4078 0.7664 0.5100 0.041 Uiso 1 1 calc R U
C1 C 0.2315(2) 1.1028(2) 0.59206(13) 0.0275(6) Uani 1 1 d . .
C2 C 0.2896(2) 1.0602(2) 0.53413(12) 0.0255(6) Uani 1 1 d . .
C3 C 0.3053(2) 1.1325(2) 0.48305(13) 0.0262(6) Uani 1 1 d . .
H3 H 0.2799 1.2054 0.4854 0.031 Uiso 1 1 calc R U
C4 C 0.3586(2) 1.0961(2) 0.42864(12) 0.0246(5) Uani 1 1 d . .
C5 C 0.3707(2) 1.1750(2) 0.37292(14) 0.0323(6) Uani 1 1 d . .
C6 C 0.3978(2) 0.9877(2) 0.42529(12) 0.0253(5) Uani 1 1 d . .
H6 H 0.4332 0.9634 0.3887 0.030 Uiso 1 1 calc R U
C7 C 0.3842(2) 0.9157(2) 0.47658(12) 0.0233(5) Uani 1 1 d . .
C9 C 0.4790(2) 0.7502(2) 0.43106(14) 0.0322(6) Uani 1 1 d . .
C10 C 0.5047(3) 0.6300(3) 0.44643(16) 0.0449(8) Uani 1 1 d . .
H10A H 0.5824 0.6217 0.4515 0.054 Uiso 1 1 calc R U
H10B H 0.4706 0.6100 0.4865 0.054 Uiso 1 1 calc R U
C11 C 0.4662(4) 0.5524(3) 0.3952(2) 0.0651(12) Uani 1 1 d . .
H11A H 0.3885 0.5553 0.3927 0.098 Uiso 1 1 calc R U
H11B H 0.4887 0.4778 0.4050 0.098 Uiso 1 1 calc R U
H11C H 0.4965 0.5746 0.3550 0.098 Uiso 1 1 calc R U
C8 C 0.3298(2) 0.9523(2) 0.53098(12) 0.0259(6) Uani 1 1 d . .
H8 H 0.3203 0.9042 0.5653 0.031 Uiso 1 1 calc R U
H9A H 0.520(2) 0.065(3) 0.3015(16) 0.039 Uiso 1 1 d D U
H9B H 0.615(3) 0.011(3) 0.3185(13) 0.039 Uiso 1 1 d D U
H6B H 0.310(2) 1.027(3) 0.7813(17) 0.039 Uiso 1 1 d D U
H6A H 0.277(3) 1.109(3) 0.8238(14) 0.039 Uiso 1 1 d D U
H8A H 0.323(3) 1.319(3) 0.7359(13) 0.039 Uiso 1 1 d D U
H8B H 0.343(2) 1.281(3) 0.6758(14) 0.039 Uiso 1 1 d D U
H7B H 0.007(3) 1.206(3) 0.6998(13) 0.039 Uiso 1 1 d D U
H7A H 0.008(3) 1.114(2) 0.7421(17) 0.039 Uiso 1 1 d D U

loop_
_atom_site_aniso_label
_atom_site_aniso_U_11
_atom_site_aniso_U_22
_atom_site_aniso_U_33
_atom_site_aniso_U_23
_atom_site_aniso_U_13
_atom_site_aniso_U_12
Zn1 0.0328(2) 0.0326(2) 0.0240(2) -0.00316(12) 0.00354(13) 0.00279(13)
O9 0.0480(15) 0.0775(19) 0.0417(14) 0.0023(12) 0.0060(11) 0.0291(14)
O1 0.0440(12) 0.0328(10) 0.0179(9) 0.0004(8) 0.0050(9) 0.0054(9)
O2 0.0526(13) 0.0371(11) 0.0258(10) -0.0001(9) 0.0053(9) 0.0137(10)
O3 0.131(3) 0.0302(13) 0.0398(14) 0.0104(10) 0.0120(16) 0.0098(15)
O4 0.0448(12) 0.0427(12) 0.0220(10) 0.0090(9) 0.0062(9) 0.0136(10)
O5 0.0779(18) 0.0370(12) 0.0353(12) 0.0020(10) 0.0239(12) 0.0131(12)
O8 0.0689(19) 0.0509(16) 0.0452(15) -0.0036(12) -0.0084(13) -0.0059(14)
O7 0.0480(17) 0.073(2) 0.073(2) 0.0153(17) 0.0030(14) 0.0080(14)
O6 0.0576(17) 0.0567(16) 0.0368(13) -0.0010(11) -0.0004(12) 0.0038(13)
N1 0.0365(13) 0.0225(11) 0.0221(11) 0.0025(9) 0.0014(9) 0.0009(10)
C1 0.0337(15) 0.0270(14) 0.0217(13) -0.0002(11) 0.0007(11) -0.0001(12)
C2 0.0297(14) 0.0282(14) 0.0184(12) -0.0012(10) 0.0006(10) -0.0007(11)
C3 0.0312(14) 0.0233(12) 0.0240(13) 0.0004(10) 0.0001(11) 0.0022(11)
C4 0.0268(13) 0.0259(13) 0.0211(12) 0.0019(10) -0.0018(10) -0.0018(11)
C5 0.0365(16) 0.0322(15) 0.0280(14) 0.0085(12) 0.0021(12) 0.0015(12)
C6 0.0273(13) 0.0305(14) 0.0180(12) 0.0002(10) 0.0022(10) 0.0007(11)
C7 0.0257(13) 0.0231(12) 0.0211(12) -0.0002(10) -0.0015(10) -0.0017(10)
C9 0.0382(16) 0.0289(14) 0.0294(14) -0.0022(12) 0.0007(12) 0.0023(13)
C10 0.064(2) 0.0319(16) 0.0390(17) 0.0003(13) 0.0033(16) 0.0137(16)
C11 0.094(3) 0.0354(19) 0.066(3) -0.0110(18) -0.003(2) 0.000(2)
C8 0.0332(14) 0.0259(13) 0.0186(12) 0.0023(10) -0.0006(10) -0.0021(11)

loop_
_atom_type_symbol
_atom_type_description
_atom_type_scat_dispersion_real
_atom_type_scat_dispersion_imag
_atom_type_scat_source
C C 0.0033 0.0016 'International Tables Vol C Tables 4.2.6.8 and 6.1.1.4'
H H 0.0000 0.0000 'International Tables Vol C Tables 4.2.6.8 and 6.1.1.4'
N N 0.0061 0.0033 'International Tables Vol C Tables 4.2.6.8 and 6.1.1.4'
O O 0.0106 0.0060 'International Tables Vol C Tables 4.2.6.8 and 6.1.1.4'
Zn Zn 0.2839 1.4301 'International Tables Vol C Tables 4.2.6.8 and 6.1.1.4'

loop_
_geom_angle_atom_site_label_1
_geom_angle_atom_site_label_2
_geom_angle_atom_site_label_3
_geom_angle
O1 Zn1 O7 119.09(13)
O1 Zn1 O8 104.48(11)
O7 Zn1 O8 116.52(13)
O1 Zn1 O6 101.33(10)
O7 Zn1 O6 105.30(13)
O8 Zn1 O6 108.80(12)
H9A O9 H9B 108(3)
C1 O1 Zn1 107.27(17)
Zn1 O8 H8A 119(3)
Zn1 O8 H8B 113(2)
H8A O8 H8B 103(4)
Zn1 O7 H7B 114(3)
Zn1 O7 H7A 113(2)
H7B O7 H7A 110(4)
Zn1 O6 H6B 109(2)
Zn1 O6 H6A 115(2)
H6B O6 H6A 106(3)
C9 N1 C7 129.2(2)
C9 N1 H1N 115.4
C7 N1 H1N 115.4
O2 C1 O1 122.5(2)
O2 C1 C2 120.1(2)
O1 C1 C2 117.3(2)
C8 C2 C3 119.7(2)
C8 C2 C1 121.8(2)
C3 C2 C1 118.5(2)
C4 C3 C2 120.1(2)
C4 C3 H3 119.9
C2 C3 H3 119.9
C3 C4 C6 120.1(2)
C3 C4 C5 119.0(2)
C6 C4 C5 120.8(2)
O3 C5 O4 124.4(3)
O3 C5 C4 118.9(3)
O4 C5 C4 116.7(2)
C4 C6 C7 120.1(2)
C4 C6 H6 120.0
C7 C6 H6 120.0
C6 C7 C8 119.7(2)
C6 C7 N1 122.9(2)
C8 C7 N1 117.4(2)
O5 C9 N1 124.4(3)
O5 C9 C10 120.7(3)
N1 C9 C10 114.9(3)
C11 C10 C9 111.9(3)
C11 C10 H10A 109.2
C9 C10 H10A 109.2
C11 C10 H10B 109.2
C9 C10 H10B 109.2
H10A C10 H10B 107.9
C10 C11 H11A 109.5
C10 C11 H11B 109.5
H11A C11 H11B 109.5
C10 C11 H11C 109.5
H11A C11 H11C 109.5
H11B C11 H11C 109.5
C2 C8 C7 120.3(2)
C2 C8 H8 119.8
C7 C8 H8 119.8

loop_
_geom_bond_atom_site_label_1
_geom_bond_atom_site_label_2
_geom_bond_distance
Zn1 O1 2.0008(19)
Zn1 O7 2.008(3)
Zn1 O8 2.017(3)
Zn1 O6 2.026(3)
O9 H9A 0.863(18)
O9 H9B 0.854(18)
O1 C1 1.282(3)
O2 C1 1.241(4)
O3 C5 1.229(4)
O4 C5 1.267(4)
O5 C9 1.230(4)
O8 H8A 0.863(19)
O8 H8B 0.878(18)
O7 H7B 0.867(18)
O7 H7A 0.859(18)
O6 H6B 0.876(18)
O6 H6A 0.868(19)
N1 C9 1.347(4)
N1 C7 1.415(3)
N1 H1N 0.8600
C1 C2 1.501(4)
C2 C8 1.389(4)
C2 C3 1.392(4)
C3 C4 1.388(4)
C3 H3 0.9300
C4 C6 1.390(4)
C4 C5 1.511(4)
C6 C7 1.390(4)
C6 H6 0.9300
C7 C8 1.395(4)
C9 C10 1.512(4)
C10 C11 1.499(5)
C10 H10A 0.9700
C10 H10B 0.9700
C11 H11A 0.9600
C11 H11B 0.9600
C11 H11C 0.9600
C8 H8 0.9300

loop_
_geom_hbond_atom_site_label_D
_geom_hbond_atom_site_label_H
_geom_hbond_atom_site_label_A
_geom_hbond_distance_DH
_geom_hbond_distance_HA
_geom_hbond_distance_DA
_geom_hbond_angle_DHA
_geom_hbond_site_symmetry_A
N1 H1N O2 0.86 2.15 2.987(3) 164.0 6_655
C6 H6 O5 0.93 2.26 2.877(3) 122.8 .
C8 H8 O2 0.93 2.65 3.402(3) 138.4 6_655
O9 H9A O4 0.863(18) 1.79(2) 2.647(3) 171(3) 1_545
O9 H9B O1 0.854(18) 2.02(2) 2.794(3) 150(3) 5_666
O6 H6B O9 0.876(18) 2.12(2) 2.924(4) 153(3) 5_666
O6 H6A O3 0.868(19) 2.09(2) 2.943(4) 166(3) 7_586
O8 H8A O4 0.863(19) 2.05(2) 2.905(3) 172(4) 7_586
O8 H8B O5 0.878(18) 2.35(2) 3.203(4) 163(3) 5_676
O7 H7B O3 0.867(18) 2.53(2) 3.330(4) 155(3) 2_476
O7 H7B O4 0.867(18) 2.43(3) 3.136(4) 139(3) 2_476
O7 H7A O9 0.859(18) 2.28(2) 3.131(4) 171(3) 4_565

loop_
_geom_torsion_atom_site_label_1
_geom_torsion_atom_site_label_2
_geom_torsion_atom_site_label_3
_geom_torsion_atom_site_label_4
_geom_torsion
Zn1 O1 C1 O2 -16.0(4)
Zn1 O1 C1 C2 162.2(2)
O2 C1 C2 C8 -162.1(3)
O1 C1 C2 C8 19.7(4)
O2 C1 C2 C3 19.3(4)
O1 C1 C2 C3 -158.9(3)
C8 C2 C3 C4 1.4(4)
C1 C2 C3 C4 -180.0(2)
C2 C3 C4 C6 -0.8(4)
C2 C3 C4 C5 177.7(3)
C3 C4 C5 O3 17.4(4)
C6 C4 C5 O3 -164.2(3)
C3 C4 C5 O4 -162.3(3)
C6 C4 C5 O4 16.2(4)
C3 C4 C6 C7 -0.4(4)
C5 C4 C6 C7 -178.8(3)
C4 C6 C7 C8 0.8(4)
C4 C6 C7 N1 -179.7(2)
C9 N1 C7 C6 2.1(4)
C9 N1 C7 C8 -178.3(3)
C7 N1 C9 O5 0.7(5)
C7 N1 C9 C10 -178.7(3)
O5 C9 C10 C11 -54.2(5)
N1 C9 C10 C11 125.3(3)
C3 C2 C8 C7 -0.9(4)
C1 C2 C8 C7 -179.5(2)
C6 C7 C8 C2 -0.2(4)
N1 C7 C8 C2 -179.7(2)
